data_6000087
loop_
_publ_author_name
'Lan, Y. C.'
'Chen, X. L.'
'Li, J. Q.'

_publ_section_title
;
 Structure of Bi2Nd4O9 monoclinic phase
;
_journal_name_full 'Journal of Solid State Chemistry'
_journal_page_first 30
_journal_page_last 33
_journal_paper_doi 10.1006/jssc.2000.8734
_journal_volume 153
_journal_year 2000
_chemical_formula_sum 'Bi2 Nd4 O9'
_space_group_name_H-M_alt 'C 1 2/m 1'
_cell_angle_alpha 90.000
_cell_angle_beta 125.258
_cell_angle_gamma 90.000
_cell_length_a 6.7037
_cell_length_b 3.9062
_cell_length_c 3.9542
_cell_volume 84.55
_cod_database_code 6000087

loop_
_atom_site_label
_atom_site_fract_x
_atom_site_fract_y
_atom_site_fract_z
? ? ? ?
